data_1506074
loop_
_publ_author_name
'Wang, Chao'
'Tunge, Jon A.'

_publ_section_title
;
 Decarboxylative ring contractions and olefin insertions of vinyl
 oxazinanones.
;
_journal_issue 15
_journal_name_full 'Organic letters'
_journal_page_first 3211
_journal_page_last 3214
_journal_paper_doi 10.1021/ol0610744
_journal_volume 8
_journal_year 2006
_chemical_formula_sum 'C22 H20 N2 O4 S'
_chemical_formula_weight 408.46
_chemical_name_systematic
; 
 ? 
;
_space_group_IT_number 2
_symmetry_cell_setting triclinic
_symmetry_space_group_name_Hall '-P 1'
_symmetry_space_group_name_H-M 'P -1'
_atom_sites_solution_hydrogens geom
_atom_sites_solution_primary direct
_atom_sites_solution_secondary difmap
_audit_creation_method SHELXL-97
_cell_angle_alpha 85.166(2)
_cell_angle_beta 89.549(2)
_cell_angle_gamma 74.9760(10)
_cell_formula_units_Z 2
_cell_length_a 7.7457(6)
_cell_length_b 8.3807(6)
_cell_length_c 15.1631(12)
_cell_measurement_reflns_used 5305
_cell_measurement_temperature 100(2)
_cell_measurement_theta_max 30.439
_cell_measurement_theta_min 2.576
_cell_volume 947.18(13)
_computing_cell_refinement 'Bruker SAINT'
_computing_data_collection 'Bruker SMART'
_computing_data_reduction 'Bruker SAINT'
_computing_molecular_graphics 'Bruker SHELXTL'
_computing_publication_material 'Bruker SHELXTL'
_computing_structure_refinement 'Bruker SHELXTL'
_computing_structure_solution 'Bruker SHELXTL'
_diffrn_ambient_temperature 100(2)
_diffrn_measured_fraction_theta_full 0.985
_diffrn_measured_fraction_theta_max 0.985
_diffrn_measurement_device_type 'Bruker SMART APEX CCD area detector'
_diffrn_measurement_method 'phi and omega scans'
_diffrn_radiation_monochromator graphite
_diffrn_radiation_source 'fine-focus sealed tube'
_diffrn_radiation_type MoK\a
_diffrn_radiation_wavelength 0.71073
_diffrn_reflns_av_R_equivalents 0.0463
_diffrn_reflns_av_sigmaI/netI 0.0536
_diffrn_reflns_limit_h_max 11
_diffrn_reflns_limit_h_min -11
_diffrn_reflns_limit_k_max 11
_diffrn_reflns_limit_k_min -11
_diffrn_reflns_limit_l_max 21
_diffrn_reflns_limit_l_min -21
_diffrn_reflns_number 11612
_diffrn_reflns_theta_full 30.50
_diffrn_reflns_theta_max 30.50
_diffrn_reflns_theta_min 2.53
_diffrn_standards_decay_% 0.00
_exptl_absorpt_coefficient_mu 0.204
_exptl_absorpt_correction_T_max 0.9827
_exptl_absorpt_correction_T_min 0.9321
_exptl_absorpt_correction_type integration
_exptl_crystal_colour Colorless
_exptl_crystal_density_diffrn 1.432
_exptl_crystal_density_meas 0
_exptl_crystal_density_method 'not measured'
_exptl_crystal_description 'Flat plate'
_exptl_crystal_F_000 428
_exptl_crystal_size_max 0.45
_exptl_crystal_size_mid 0.24
_exptl_crystal_size_min 0.10
_refine_diff_density_max 0.790
_refine_diff_density_min -0.514
_refine_diff_density_rms 0.082
_refine_ls_extinction_method none
_refine_ls_goodness_of_fit_ref 1.037
_refine_ls_hydrogen_treatment mixed
_refine_ls_matrix_type full
_refine_ls_number_parameters 342
_refine_ls_number_reflns 5684
_refine_ls_number_restraints 0
_refine_ls_restrained_S_all 1.037
_refine_ls_R_factor_all 0.0584
_refine_ls_R_factor_gt 0.0459
_refine_ls_shift/su_max 0.001
_refine_ls_shift/su_mean 0.000
_refine_ls_structure_factor_coef Fsqd
_refine_ls_weighting_details 'calc w=1/[\s^2^(Fo^2^)+(0.0790P)^2^+0.0000P] where P=(Fo^2^+2Fc^2^)/3'
_refine_ls_weighting_scheme calc
_refine_ls_wR_factor_gt 0.1193
_refine_ls_wR_factor_ref 0.1257
_reflns_number_gt 4539
_reflns_number_total 5684
_reflns_threshold_expression >2sigma(I)
_cod_data_source_file ol0610744si20060616_040001.cif
_cod_data_source_block k24b
_cod_depositor_comments
;
The following automatic conversions were performed:

'_symmetry_cell_setting' value 'Triclinic' changed to 'triclinic'
according to /home/saulius/struct/CIF-dictionaries/cif_core.dic
dictionary named 'cif_core.dic' version 2.4.1 from 2010-06-29.

Automatic conversion script
Id: cif_fix_values 1715 2011-07-08 13:25:40Z adriana 
;
_cod_original_cell_volume 947.18(12)
_cod_original_sg_symbol_H-M P-1
_cod_database_code 1506074

loop_
_symmetry_equiv_pos_as_xyz
'x, y, z'
'-x, -y, -z'

loop_
_atom_site_label
_atom_site_type_symbol
_atom_site_fract_x
_atom_site_fract_y
_atom_site_fract_z
_atom_site_U_iso_or_equiv
_atom_site_adp_type
_atom_site_occupancy
_atom_site_symmetry_multiplicity
_atom_site_calc_flag
S S -0.09109(4) 0.38904(4) 0.34890(2) 0.01512(10) Uani 1 1 d
O1 O -0.00579(13) 0.77109(13) 0.04190(6) 0.0229(2) Uani 1 1 d
O2 O 0.16724(13) 0.56031(13) -0.01985(6) 0.0231(2) Uani 1 1 d
O3 O -0.15329(12) 0.48157(12) 0.42367(6) 0.0201(2) Uani 1 1 d
O4 O -0.21972(12) 0.35459(12) 0.29100(6) 0.0206(2) Uani 1 1 d
N1 N 0.03368(13) 0.48180(14) 0.28691(7) 0.0145(2) Uani 1 1 d
N2 N 0.27145(17) 0.21080(17) 0.12524(8) 0.0269(3) Uani 1 1 d
C1 C 0.10295(17) 0.61651(18) 0.04674(9) 0.0189(3) Uani 1 1 d
C2 C 0.14601(16) 0.52857(17) 0.13891(8) 0.0168(2) Uani 1 1 d
C3 C 0.28948(17) 0.60347(19) 0.18204(9) 0.0202(3) Uani 1 1 d
H3 H 0.253(3) 0.729(3) 0.1782(13) 0.041(5) Uiso 1 1 d
C4 C 0.33678(17) 0.51574(18) 0.27498(9) 0.0193(3) Uani 1 1 d
H4A H 0.428(2) 0.563(2) 0.2998(10) 0.022(4) Uiso 1 1 d
H4B H 0.386(2) 0.403(2) 0.2742(11) 0.022(4) Uiso 1 1 d
C5 C 0.17006(16) 0.54161(17) 0.33128(8) 0.0163(2) Uani 1 1 d
H5A H 0.193(2) 0.482(2) 0.3899(10) 0.018(4) Uiso 1 1 d
H5B H 0.119(2) 0.662(2) 0.3395(10) 0.017(4) Uiso 1 1 d
C6 C -0.02257(16) 0.55392(16) 0.19754(8) 0.0143(2) Uani 1 1 d
H6 H -0.098(2) 0.496(2) 0.1773(10) 0.014(4) Uiso 1 1 d
C7 C -0.11707(16) 0.73751(16) 0.19149(8) 0.0161(2) Uani 1 1 d
C8 C -0.10293(17) 0.83607(17) 0.11520(9) 0.0189(3) Uani 1 1 d
C9 C -0.18787(19) 1.00354(19) 0.10380(10) 0.0251(3) Uani 1 1 d
H9 H -0.166(2) 1.065(3) 0.0504(13) 0.038(5) Uiso 1 1 d
C10 C -0.2929(2) 1.07617(19) 0.17110(11) 0.0270(3) Uani 1 1 d
H10 H -0.350(3) 1.195(3) 0.1607(13) 0.040(5) Uiso 1 1 d
C11 C -0.31369(19) 0.98144(19) 0.24763(10) 0.0251(3) Uani 1 1 d
H11 H -0.390(2) 1.036(2) 0.2936(12) 0.034(5) Uiso 1 1 d
C12 C -0.22485(17) 0.81337(18) 0.25814(9) 0.0199(3) Uani 1 1 d
H12 H -0.239(2) 0.750(2) 0.3106(11) 0.025(4) Uiso 1 1 d
C13 C 0.06224(17) 0.20350(16) 0.38920(8) 0.0160(2) Uani 1 1 d
C14 C 0.10526(18) 0.17452(18) 0.47863(9) 0.0198(3) Uani 1 1 d
H14 H 0.057(2) 0.252(2) 0.5189(11) 0.022(4) Uiso 1 1 d
C15 C 0.22671(19) 0.02701(18) 0.50895(9) 0.0223(3) Uani 1 1 d
H15 H 0.252(2) 0.006(2) 0.5719(11) 0.021(4) Uiso 1 1 d
C16 C 0.30783(17) -0.09011(17) 0.45122(9) 0.0199(3) Uani 1 1 d
C17 C 0.26381(19) -0.05630(17) 0.36136(10) 0.0226(3) Uani 1 1 d
H17 H 0.319(2) -0.138(2) 0.3209(11) 0.033(5) Uiso 1 1 d
C18 C 0.13964(19) 0.08803(17) 0.32985(9) 0.0214(3) Uani 1 1 d
H18 H 0.118(2) 0.108(2) 0.2685(12) 0.032(5) Uiso 1 1 d
C19 C 0.44665(18) 0.6003(2) 0.12325(10) 0.0237(3) Uani 1 1 d
H19 H 0.524(3) 0.487(3) 0.1064(14) 0.046(6) Uiso 1 1 d
C20 C 0.4851(2) 0.7358(2) 0.08833(10) 0.0277(3) Uani 1 1 d
H20A H 0.4111(17) 0.8273(18) 0.1064(8) 0.003(3) Uiso 1 1 d
H20B H 0.585(3) 0.730(3) 0.0500(13) 0.042(5) Uiso 1 1 d
C21 C 0.21814(17) 0.34993(18) 0.13006(8) 0.0197(3) Uani 1 1 d
C22 C 0.4369(2) -0.25043(19) 0.48526(12) 0.0267(3) Uani 1 1 d
H22A H 0.485(3) -0.240(3) 0.5387(14) 0.042(6) Uiso 1 1 d
H22B H 0.528(3) -0.280(3) 0.4473(13) 0.041(5) Uiso 1 1 d
H22C H 0.376(3) -0.343(3) 0.4891(13) 0.040(5) Uiso 1 1 d

loop_
_atom_site_aniso_label
_atom_site_aniso_U_11
_atom_site_aniso_U_22
_atom_site_aniso_U_33
_atom_site_aniso_U_23
_atom_site_aniso_U_13
_atom_site_aniso_U_12
S 0.01380(15) 0.01504(16) 0.01670(16) -0.00102(11) 0.00231(11) -0.00422(11)
O1 0.0214(5) 0.0256(5) 0.0192(5) 0.0043(4) 0.0019(4) -0.0036(4)
O2 0.0233(5) 0.0316(6) 0.0169(5) -0.0033(4) 0.0028(4) -0.0116(4)
O3 0.0202(5) 0.0190(5) 0.0193(5) -0.0024(4) 0.0053(4) -0.0017(4)
O4 0.0167(4) 0.0227(5) 0.0242(5) -0.0007(4) -0.0002(4) -0.0085(4)
N1 0.0145(5) 0.0163(5) 0.0139(5) 0.0000(4) -0.0002(4) -0.0066(4)
N2 0.0263(6) 0.0268(7) 0.0247(6) -0.0047(5) 0.0007(5) -0.0008(5)
C1 0.0161(6) 0.0249(7) 0.0177(6) -0.0002(5) 0.0007(5) -0.0095(5)
C2 0.0140(5) 0.0218(7) 0.0152(6) -0.0019(5) 0.0013(4) -0.0056(5)
C3 0.0165(6) 0.0264(7) 0.0195(6) -0.0016(5) 0.0003(5) -0.0091(5)
C4 0.0141(6) 0.0244(7) 0.0198(6) -0.0024(5) -0.0005(5) -0.0054(5)
C5 0.0146(5) 0.0198(6) 0.0154(6) -0.0019(5) -0.0010(4) -0.0057(5)
C6 0.0129(5) 0.0161(6) 0.0143(5) -0.0015(4) 0.0003(4) -0.0044(4)
C7 0.0134(5) 0.0157(6) 0.0192(6) -0.0006(5) -0.0023(4) -0.0038(4)
C8 0.0144(6) 0.0214(7) 0.0207(6) 0.0014(5) -0.0011(5) -0.0051(5)
C9 0.0226(7) 0.0222(7) 0.0290(7) 0.0076(6) -0.0049(5) -0.0060(5)
C10 0.0234(7) 0.0169(7) 0.0377(8) -0.0002(6) -0.0078(6) -0.0004(5)
C11 0.0226(7) 0.0218(7) 0.0275(7) -0.0067(6) -0.0039(5) 0.0017(5)
C12 0.0183(6) 0.0195(7) 0.0202(6) -0.0024(5) -0.0013(5) -0.0017(5)
C13 0.0170(6) 0.0132(6) 0.0181(6) -0.0003(5) 0.0022(4) -0.0048(4)
C14 0.0215(6) 0.0193(7) 0.0180(6) -0.0029(5) 0.0016(5) -0.0041(5)
C15 0.0232(7) 0.0223(7) 0.0204(7) 0.0003(5) -0.0026(5) -0.0048(5)
C16 0.0161(6) 0.0161(6) 0.0275(7) 0.0012(5) 0.0010(5) -0.0051(5)
C17 0.0270(7) 0.0146(6) 0.0258(7) -0.0034(5) 0.0083(5) -0.0042(5)
C18 0.0296(7) 0.0164(6) 0.0177(6) -0.0012(5) 0.0033(5) -0.0049(5)
C19 0.0170(6) 0.0284(8) 0.0254(7) -0.0036(6) 0.0017(5) -0.0050(5)
C20 0.0244(7) 0.0361(9) 0.0257(7) 0.0006(6) -0.0013(6) -0.0145(6)
C21 0.0166(6) 0.0255(7) 0.0156(6) -0.0017(5) 0.0012(4) -0.0029(5)
C22 0.0220(7) 0.0195(7) 0.0353(8) 0.0038(6) 0.0006(6) -0.0012(5)

loop_
_atom_type_symbol
_atom_type_description
_atom_type_scat_dispersion_real
_atom_type_scat_dispersion_imag
_atom_type_scat_source
C C 0.0033 0.0016 'International Tables Vol C Tables 4.2.6.8 and 6.1.1.4'
H H 0.0000 0.0000 'International Tables Vol C Tables 4.2.6.8 and 6.1.1.4'
N N 0.0061 0.0033 'International Tables Vol C Tables 4.2.6.8 and 6.1.1.4'
O O 0.0106 0.0060 'International Tables Vol C Tables 4.2.6.8 and 6.1.1.4'
S S 0.1246 0.1234 'International Tables Vol C Tables 4.2.6.8 and 6.1.1.4'

loop_
_geom_angle_atom_site_label_1
_geom_angle_atom_site_label_2
_geom_angle_atom_site_label_3
_geom_angle
O4 S O3 118.87(6)
O4 S N1 106.60(6)
O3 S N1 110.07(6)
O4 S C13 110.21(6)
O3 S C13 107.32(6)
N1 S C13 102.58(6)
C1 O1 C8 121.81(11)
C6 N1 C5 117.69(10)
C6 N1 S 121.40(8)
C5 N1 S 117.72(8)
O2 C1 O1 119.13(12)
O2 C1 C2 124.11(13)
O1 C1 C2 116.62(11)
C21 C2 C1 108.30(10)
C21 C2 C6 108.84(11)
C1 C2 C6 111.77(10)
C21 C2 C3 111.01(11)
C1 C2 C3 107.20(11)
C6 C2 C3 109.71(10)
C19 C3 C4 114.73(12)
C19 C3 C2 112.15(11)
C4 C3 C2 108.34(11)
C19 C3 H3 92.5(11)
C4 C3 H3 116.0(11)
C2 C3 H3 112.6(11)
C5 C4 C3 110.01(11)
C5 C4 H4A 112.0(9)
C3 C4 H4A 106.5(10)
C5 C4 H4B 108.2(10)
C3 C4 H4B 112.8(10)
H4A C4 H4B 107.4(14)
N1 C5 C4 109.35(10)
N1 C5 H5A 107.6(9)
C4 C5 H5A 112.8(9)
N1 C5 H5B 108.2(9)
C4 C5 H5B 111.0(9)
H5A C5 H5B 107.8(12)
N1 C6 C7 114.34(10)
N1 C6 C2 108.12(10)
C7 C6 C2 108.54(10)
N1 C6 H6 106.9(10)
C7 C6 H6 109.4(10)
C2 C6 H6 109.4(9)
C8 C7 C12 117.11(12)
C8 C7 C6 119.47(11)
C12 C7 C6 123.37(12)
C9 C8 C7 122.99(13)
C9 C8 O1 114.93(12)
C7 C8 O1 122.04(12)
C10 C9 C8 118.81(14)
C10 C9 H9 123.2(12)
C8 C9 H9 117.9(12)
C9 C10 C11 120.05(14)
C9 C10 H10 116.4(11)
C11 C10 H10 123.5(11)
C10 C11 C12 120.12(13)
C10 C11 H11 118.1(12)
C12 C11 H11 121.8(12)
C7 C12 C11 120.89(13)
C7 C12 H12 119.6(10)
C11 C12 H12 119.5(10)
C14 C13 C18 121.02(13)
C14 C13 S 119.96(10)
C18 C13 S 119.02(10)
C13 C14 C15 118.94(12)
C13 C14 H14 121.9(10)
C15 C14 H14 119.1(10)
C14 C15 C16 121.44(13)
C14 C15 H15 118.1(10)
C16 C15 H15 120.4(10)
C15 C16 C17 118.28(13)
C15 C16 C22 120.80(13)
C17 C16 C22 120.90(13)
C18 C17 C16 121.32(13)
C18 C17 H17 120.0(11)
C16 C17 H17 118.6(11)
C17 C18 C13 118.96(13)
C17 C18 H18 118.5(11)
C13 C18 H18 122.4(11)
C20 C19 C3 122.85(15)
C20 C19 H19 118.5(12)
C3 C19 H19 118.6(12)
C19 C20 H20A 112.0(9)
C19 C20 H20B 121.0(13)
H20A C20 H20B 127.0(15)
N2 C21 C2 178.11(14)
C16 C22 H22A 110.9(13)
C16 C22 H22B 110.7(13)
H22A C22 H22B 107.7(17)
C16 C22 H22C 110.2(12)
H22A C22 H22C 111.4(17)
H22B C22 H22C 105.8(16)

loop_
_geom_bond_atom_site_label_1
_geom_bond_atom_site_label_2
_geom_bond_distance
S O4 1.4326(10)
S O3 1.4369(9)
S N1 1.6352(11)
S C13 1.7595(14)
O1 C1 1.3463(17)
O1 C8 1.4051(16)
O2 C1 1.2000(16)
N1 C6 1.4583(16)
N1 C5 1.4705(15)
N2 C21 1.1400(19)
C1 C2 1.5211(18)
C2 C21 1.4733(19)
C2 C6 1.5525(17)
C2 C3 1.5807(18)
C3 C19 1.4993(19)
C3 C4 1.5344(19)
C3 H3 1.02(2)
C4 C5 1.5206(18)
C4 H4A 0.988(16)
C4 H4B 0.922(17)
C5 H5A 0.975(16)
C5 H5B 1.002(16)
C6 C7 1.5182(18)
C6 H6 0.915(16)
C7 C8 1.3843(19)
C7 C12 1.3937(17)
C8 C9 1.384(2)
C9 C10 1.381(2)
C9 H9 0.96(2)
C10 C11 1.382(2)
C10 H10 0.98(2)
C11 C12 1.3944(19)
C11 H11 0.973(18)
C12 H12 0.941(17)
C13 C14 1.3851(18)
C13 C18 1.3940(17)
C14 C15 1.390(2)
C14 H14 0.934(16)
C15 C16 1.3932(19)
C15 H15 0.968(16)
C16 C17 1.395(2)
C16 C22 1.505(2)
C17 C18 1.387(2)
C17 H17 0.972(18)
C18 H18 0.941(18)
C19 C20 1.316(2)
C19 H19 1.04(2)
C20 H20A 0.892(13)
C20 H20B 0.96(2)
C22 H22A 0.91(2)
C22 H22B 0.90(2)
C22 H22C 1.01(2)

loop_
_geom_torsion_atom_site_label_1
_geom_torsion_atom_site_label_2
_geom_torsion_atom_site_label_3
_geom_torsion_atom_site_label_4
_geom_torsion
O4 S N1 C6 16.46(11)
O3 S N1 C6 -113.73(10)
C13 S N1 C6 132.31(10)
O4 S N1 C5 175.84(9)
O3 S N1 C5 45.65(11)
C13 S N1 C5 -68.32(10)
C8 O1 C1 O2 171.75(12)
C8 O1 C1 C2 -12.31(17)
O2 C1 C2 C21 -21.10(17)
O1 C1 C2 C21 163.19(11)
O2 C1 C2 C6 -140.99(13)
O1 C1 C2 C6 43.30(15)
O2 C1 C2 C3 98.75(15)
O1 C1 C2 C3 -76.96(13)
C21 C2 C3 C19 66.25(15)
C1 C2 C3 C19 -51.85(15)
C6 C2 C3 C19 -173.41(12)
C21 C2 C3 C4 -61.40(13)
C1 C2 C3 C4 -179.50(10)
C6 C2 C3 C4 58.94(14)
C19 C3 C4 C5 174.37(12)
C2 C3 C4 C5 -59.47(14)
C6 N1 C5 C4 -57.25(14)
S N1 C5 C4 142.60(10)
C3 C4 C5 N1 56.64(14)
C5 N1 C6 C7 -64.72(13)
S N1 C6 C7 94.65(12)
C5 N1 C6 C2 56.29(13)
S N1 C6 C2 -144.33(9)
C21 C2 C6 N1 66.62(13)
C1 C2 C6 N1 -173.81(10)
C3 C2 C6 N1 -55.03(13)
C21 C2 C6 C7 -168.83(10)
C1 C2 C6 C7 -49.26(13)
C3 C2 C6 C7 69.52(13)
N1 C6 C7 C8 149.76(11)
C2 C6 C7 C8 28.98(15)
N1 C6 C7 C12 -32.74(17)
C2 C6 C7 C12 -153.52(12)
C12 C7 C8 C9 1.0(2)
C6 C7 C8 C9 178.64(12)
C12 C7 C8 O1 -176.55(11)
C6 C7 C8 O1 1.10(19)
C1 O1 C8 C9 170.98(12)
C1 O1 C8 C7 -11.29(19)
C7 C8 C9 C10 -0.5(2)
O1 C8 C9 C10 177.17(12)
C8 C9 C10 C11 -0.9(2)
C9 C10 C11 C12 1.8(2)
C8 C7 C12 C11 -0.1(2)
C6 C7 C12 C11 -177.63(12)
C10 C11 C12 C7 -1.3(2)
O4 S C13 C14 -133.00(11)
O3 S C13 C14 -2.17(13)
N1 S C13 C14 113.80(11)
O4 S C13 C18 47.45(12)
O3 S C13 C18 178.27(10)
N1 S C13 C18 -65.76(11)
C18 C13 C14 C15 -0.5(2)
S C13 C14 C15 179.98(10)
C13 C14 C15 C16 1.2(2)
C14 C15 C16 C17 -0.2(2)
C14 C15 C16 C22 -179.04(13)
C15 C16 C17 C18 -1.5(2)
C22 C16 C17 C18 177.37(13)
C16 C17 C18 C13 2.1(2)
C14 C13 C18 C17 -1.1(2)
S C13 C18 C17 178.41(10)
C4 C3 C19 C20 -121.00(16)
C2 C3 C19 C20 114.83(16)
C1 C2 C21 N2 -142(5)
C6 C2 C21 N2 -20(5)
C3 C2 C21 N2 101(5)
